data_4342994
loop_
_publ_author_name
'Lee, Eunji'
'Park, Ki-Min'
'Ikeda, Mari'
'Kuwahara, Shunsuke'
'Habata, Yoichi'
'Lee, Shim Sung'

_publ_section_title
;
 Coordination Networks of a Ditopic Macrocycle Exhibiting Anion-Controlled
 Dimensional Changes and Crystal-to-Crystal Anion Exchange.
;
_journal_issue 11
_journal_name_full 'Inorganic chemistry'
_journal_page_first 5372
_journal_page_last 5383
_journal_paper_doi 10.1021/acs.inorgchem.5b00422
_journal_volume 54
_journal_year 2015
_chemical_formula_moiety 'C19 H23 Ag2 N3 O8 S2'
_chemical_formula_sum 'C19 H23 Ag2 N3 O8 S2'
_chemical_formula_weight 701.26
_chemical_name_systematic
; 
 ? 
;
_space_group_IT_number 14
_symmetry_cell_setting monoclinic
_symmetry_space_group_name_Hall '-P 2ybc'
_symmetry_space_group_name_H-M 'P 1 21/c 1'
_atom_sites_solution_hydrogens geom
_atom_sites_solution_primary direct
_atom_sites_solution_secondary difmap
_audit_creation_method SHELXL-97
_cell_angle_alpha 90.00
_cell_angle_beta 91.875(2)
_cell_angle_gamma 90.00
_cell_formula_units_Z 4
_cell_length_a 15.0491(8)
_cell_length_b 18.8422(10)
_cell_length_c 8.0315(4)
_cell_measurement_reflns_used 9256
_cell_measurement_temperature 173(2)
_cell_measurement_theta_max 28.20
_cell_measurement_theta_min 2.55
_cell_volume 2276.2(2)
_computing_cell_refinement 'Bruker SAINT'
_computing_data_collection 'Bruker APEX2'
_computing_data_reduction 'Bruker SAINT'
_computing_molecular_graphics 'Bruker SHELXTL'
_computing_publication_material 'Bruker SHELXTL'
_computing_structure_refinement 'SHELXL-97 (Sheldrick, 2008)'
_computing_structure_solution 'SHELXS-97 (Sheldrick, 2008)'
_diffrn_ambient_temperature 173(2)
_diffrn_measured_fraction_theta_full 0.999
_diffrn_measured_fraction_theta_max 0.999
_diffrn_measurement_device_type 'Bruker APEX-II CCD'
_diffrn_measurement_method '\f and \w scans'
_diffrn_radiation_monochromator graphite
_diffrn_radiation_source 'fine-focus sealed tube'
_diffrn_radiation_type MoK\a
_diffrn_radiation_wavelength 0.71073
_diffrn_reflns_av_R_equivalents 0.0337
_diffrn_reflns_av_sigmaI/netI 0.0292
_diffrn_reflns_limit_h_max 18
_diffrn_reflns_limit_h_min -19
_diffrn_reflns_limit_k_max 20
_diffrn_reflns_limit_k_min -24
_diffrn_reflns_limit_l_max 10
_diffrn_reflns_limit_l_min -10
_diffrn_reflns_number 38489
_diffrn_reflns_theta_full 28.00
_diffrn_reflns_theta_max 28.00
_diffrn_reflns_theta_min 1.73
_exptl_absorpt_coefficient_mu 1.957
_exptl_absorpt_correction_T_max 0.9258
_exptl_absorpt_correction_T_min 0.6956
_exptl_absorpt_correction_type multi-scan
_exptl_absorpt_process_details SADABS
_exptl_crystal_colour colourless
_exptl_crystal_density_diffrn 2.046
_exptl_crystal_density_method 'not measured'
_exptl_crystal_description Plate
_exptl_crystal_F_000 1392
_exptl_crystal_size_max 0.20
_exptl_crystal_size_mid 0.18
_exptl_crystal_size_min 0.04
_refine_diff_density_max 2.933
_refine_diff_density_min -1.621
_refine_diff_density_rms 0.203
_refine_ls_extinction_method none
_refine_ls_goodness_of_fit_ref 1.050
_refine_ls_hydrogen_treatment constr
_refine_ls_matrix_type full
_refine_ls_number_parameters 326
_refine_ls_number_reflns 5497
_refine_ls_number_restraints 0
_refine_ls_restrained_S_all 1.050
_refine_ls_R_factor_all 0.0708
_refine_ls_R_factor_gt 0.0656
_refine_ls_shift/su_max 0.000
_refine_ls_shift/su_mean 0.000
_refine_ls_structure_factor_coef Fsqd
_refine_ls_weighting_details 'calc w=1/[\s^2^(Fo^2^)+(0.0758P)^2^+50.6759P] where P=(Fo^2^+2Fc^2^)/3'
_refine_ls_weighting_scheme calc
_refine_ls_wR_factor_gt 0.1855
_refine_ls_wR_factor_ref 0.1884
_reflns_number_gt 5004
_reflns_number_total 5497
_reflns_threshold_expression >2sigma(I)
_cod_data_source_file ic5b00422_si_002.cif
_cod_data_source_block complex3
_cod_depositor_comments
;
The following automatic conversions were performed:

'_symmetry_cell_setting' value 'Monoclinic' changed to 'monoclinic'
according to
/usr/data/users/saulius/crontab/automatic-downloads/rss-feeds/ACS/lib/dictionaries/cif_core.dic
dictionary named 'cif_core.dic' version 2.4.2 from 2011-04-26.

Automatic conversion script
Id: cif_fix_values 3271 2015-04-21 07:52:19Z andrius 

 Adding full bibliography for 4342991--4342995.cif.
;
_cod_original_sg_symbol_H-M P2(1)/c
_cod_database_code 4342994

loop_
_symmetry_equiv_pos_as_xyz
'x, y, z'
'-x, y+1/2, -z+1/2'
'-x, -y, -z'
'x, -y-1/2, z-1/2'

loop_
_atom_site_label
_atom_site_type_symbol
_atom_site_fract_x
_atom_site_fract_y
_atom_site_fract_z
_atom_site_U_iso_or_equiv
_atom_site_adp_type
_atom_site_occupancy
_atom_site_symmetry_multiplicity
_atom_site_calc_flag
_atom_site_refinement_flags
_atom_site_disorder_assembly
_atom_site_disorder_group
Ag1 Ag 0.20587(4) 0.45006(3) 0.51712(8) 0.02652(18) Uani 1 1 d . . .
Ag2 Ag 0.35645(4) 0.66785(3) 0.61221(7) 0.02122(17) Uani 1 1 d . . .
N1 N 0.1025(5) 0.3773(4) 0.3801(9) 0.0261(15) Uani 1 1 d . A .
O1 O 0.0786(4) 0.5200(3) 0.3651(9) 0.0341(15) Uani 1 1 d . A .
O2 O 0.2623(4) 0.3181(3) 0.5061(7) 0.0216(11) Uani 1 1 d . . .
S1 S 0.26780(13) 0.57271(10) 0.4530(3) 0.0215(4) Uani 1 1 d . A .
S2 S 0.49253(12) 0.29528(9) 0.2776(2) 0.0167(3) Uani 1 1 d . . .
C1 C 0.0421(6) 0.2603(5) 0.3442(10) 0.0272(17) Uani 1 1 d . A .
H1A H 0.0456 0.2110 0.3685 0.033 Uiso 1 1 calc R . .
C2 C -0.0268(6) 0.2868(5) 0.2470(12) 0.031(2) Uani 1 1 d . . .
H2A H -0.0711 0.2559 0.2014 0.038 Uiso 1 1 calc R . .
C3 C -0.0311(6) 0.3583(6) 0.2161(12) 0.036(2) Uani 1 1 d . A .
H3A H -0.0782 0.3775 0.1487 0.043 Uiso 1 1 calc R . .
C4 C 0.0339(6) 0.4017(5) 0.2843(12) 0.033(2) Uani 1 1 d . . .
C5 C 0.0308(8) 0.4797(6) 0.2440(15) 0.046(3) Uani 1 1 d . A .
H5A H 0.0562 0.4878 0.1335 0.055 Uiso 1 1 calc R . .
H5B H -0.0319 0.4958 0.2384 0.055 Uiso 1 1 calc R . .
C6 C 0.0970(7) 0.5896(5) 0.3110(16) 0.043(3) Uani 1 1 d . . .
H6A H 0.0420 0.6184 0.3087 0.051 Uiso 1 1 calc R A .
H6B H 0.1202 0.5885 0.1971 0.051 Uiso 1 1 calc R . .
C7 C 0.1654(6) 0.6219(5) 0.4308(15) 0.038(2) Uani 1 1 d . A .
H7A H 0.1390 0.6260 0.5416 0.046 Uiso 1 1 calc R . .
H7B H 0.1792 0.6705 0.3924 0.046 Uiso 1 1 calc R . .
C8 C 0.3090(6) 0.5788(5) 0.2415(10) 0.0296(19) Uani 1 1 d . . .
H8A H 0.2654 0.5572 0.1617 0.036 Uiso 1 1 calc R A .
H8B H 0.3167 0.6292 0.2107 0.036 Uiso 1 1 calc R . .
C9 C 0.3960(6) 0.5408(4) 0.2332(9) 0.0219(16) Uani 1 1 d . A .
C10 C 0.4754(6) 0.5755(4) 0.2726(9) 0.0240(17) Uani 1 1 d . . .
H10A H 0.4749 0.6234 0.3100 0.029 Uiso 1 1 calc R A .
C11 C 0.5553(6) 0.5400(4) 0.2572(9) 0.0254(17) Uani 1 1 d . A .
H11A H 0.6095 0.5636 0.2852 0.030 Uiso 1 1 calc R . .
C12 C 0.5574(5) 0.4706(4) 0.2016(8) 0.0183(14) Uani 1 1 d . . .
H12A H 0.6127 0.4473 0.1883 0.022 Uiso 1 1 calc R A .
C13 C 0.4775(6) 0.4349(4) 0.1649(9) 0.0198(15) Uani 1 1 d . A .
C14 C 0.3976(5) 0.4702(4) 0.1807(9) 0.0203(15) Uani 1 1 d . . .
H14A H 0.3433 0.4462 0.1555 0.024 Uiso 1 1 calc R A .
C15 C 0.4777(5) 0.3584(4) 0.1061(9) 0.0194(15) Uani 1 1 d . . .
H15A H 0.5262 0.3519 0.0272 0.023 Uiso 1 1 calc R A .
H15B H 0.4207 0.3483 0.0456 0.023 Uiso 1 1 calc R . .
C16 C 0.4085(5) 0.3216(4) 0.4191(9) 0.0190(14) Uani 1 1 d . . .
H16A H 0.4246 0.3028 0.5311 0.023 Uiso 1 1 calc R A .
H16B H 0.4082 0.3740 0.4268 0.023 Uiso 1 1 calc R . .
C17 C 0.3152(5) 0.2967(4) 0.3707(9) 0.0190(14) Uani 1 1 d . A .
H17A H 0.2939 0.3193 0.2655 0.023 Uiso 1 1 calc R . .
H17B H 0.3135 0.2445 0.3567 0.023 Uiso 1 1 calc R . .
C18 C 0.1804(6) 0.2794(5) 0.5191(11) 0.0289(18) Uani 1 1 d . A .
H18A H 0.1613 0.2818 0.6357 0.035 Uiso 1 1 calc R . .
H18B H 0.1915 0.2289 0.4927 0.035 Uiso 1 1 calc R . .
C19 C 0.1058(6) 0.3063(5) 0.4058(10) 0.0255(17) Uani 1 1 d . . .
N2 N 0.1956(5) 0.4289(5) 0.8945(11) 0.039(2) Uani 1 1 d . . .
O3 O 0.203(2) 0.3937(8) 0.7865(19) 0.101(12) Uani 0.64(4) 1 d P A 1
O3' O 0.1278(17) 0.3966(12) 0.812(3) 0.044(8) Uani 0.36(4) 1 d P A 2
O4 O 0.1977(7) 0.4102(6) 1.0422(10) 0.064(3) Uani 1 1 d . A .
O5 O 0.1967(13) 0.5002(8) 0.871(2) 0.049(4) Uani 0.50 1 d P A .
O5' O 0.2388(18) 0.4669(18) 0.807(3) 0.096(9) Uani 0.50 1 d P A .
N3 N 0.2636(5) 0.7017(4) 0.9331(9) 0.0257(15) Uani 1 1 d . . .
O6 O 0.2486(5) 0.6494(4) 0.8451(8) 0.0353(15) Uani 1 1 d . A .
O7 O 0.2152(5) 0.7186(4) 1.0497(8) 0.0375(16) Uani 1 1 d . A .
O8 O 0.3309(5) 0.7397(4) 0.9024(9) 0.0385(16) Uani 1 1 d . . .

loop_
_atom_site_aniso_label
_atom_site_aniso_U_11
_atom_site_aniso_U_22
_atom_site_aniso_U_33
_atom_site_aniso_U_23
_atom_site_aniso_U_13
_atom_site_aniso_U_12
Ag1 0.0229(3) 0.0243(3) 0.0319(4) -0.0040(2) -0.0070(2) -0.0039(2)
Ag2 0.0187(3) 0.0228(3) 0.0218(3) -0.0045(2) -0.0046(2) 0.0017(2)
N1 0.023(3) 0.029(4) 0.025(4) -0.004(3) -0.005(3) -0.005(3)
O1 0.027(3) 0.019(3) 0.055(4) -0.011(3) -0.014(3) -0.002(2)
O2 0.019(3) 0.022(3) 0.024(3) 0.002(2) 0.001(2) -0.006(2)
S1 0.0178(8) 0.0198(9) 0.0266(10) -0.0091(7) -0.0050(7) 0.0055(7)
S2 0.0192(8) 0.0143(8) 0.0163(8) 0.0005(6) -0.0033(6) 0.0014(6)
C1 0.024(4) 0.035(5) 0.024(4) -0.003(3) 0.008(3) -0.007(3)
C2 0.020(4) 0.039(5) 0.035(5) -0.020(4) 0.002(3) -0.010(4)
C3 0.022(4) 0.047(6) 0.038(5) -0.016(4) -0.013(4) 0.006(4)
C4 0.030(4) 0.032(5) 0.036(5) -0.009(4) -0.009(4) 0.003(4)
C5 0.045(6) 0.033(5) 0.057(7) 0.000(5) -0.033(5) -0.006(4)
C6 0.030(5) 0.026(5) 0.071(7) -0.001(5) -0.024(5) 0.005(4)
C7 0.015(4) 0.026(4) 0.074(7) -0.019(5) -0.007(4) 0.009(3)
C8 0.045(5) 0.026(4) 0.018(4) 0.000(3) -0.007(3) 0.015(4)
C9 0.036(4) 0.020(4) 0.010(3) 0.000(3) 0.001(3) 0.007(3)
C10 0.048(5) 0.010(3) 0.013(3) 0.003(3) -0.006(3) 0.002(3)
C11 0.040(5) 0.022(4) 0.013(3) 0.002(3) 0.000(3) -0.003(3)
C12 0.026(4) 0.019(3) 0.010(3) 0.004(3) 0.002(3) 0.001(3)
C13 0.035(4) 0.015(3) 0.009(3) 0.000(3) -0.003(3) 0.002(3)
C14 0.029(4) 0.022(4) 0.010(3) 0.003(3) -0.003(3) 0.000(3)
C15 0.028(4) 0.019(4) 0.011(3) -0.001(3) -0.002(3) 0.002(3)
C16 0.020(3) 0.020(4) 0.017(3) 0.003(3) -0.004(3) -0.001(3)
C17 0.017(3) 0.021(4) 0.019(3) 0.003(3) -0.001(3) -0.004(3)
C18 0.028(4) 0.027(4) 0.032(4) 0.009(3) 0.003(3) -0.007(3)
C19 0.023(4) 0.029(4) 0.025(4) -0.005(3) 0.008(3) -0.005(3)
N2 0.024(4) 0.058(6) 0.035(4) 0.009(4) -0.001(3) -0.006(4)
O3 0.22(4) 0.044(9) 0.043(8) -0.017(7) 0.067(12) -0.040(12)
O3' 0.043(15) 0.052(14) 0.036(13) 0.006(9) -0.005(10) -0.013(10)
O4 0.078(6) 0.074(6) 0.039(4) 0.018(4) -0.020(4) -0.025(5)
O5 0.067(11) 0.027(7) 0.053(10) 0.013(7) 0.019(9) 0.020(7)
O5' 0.088(18) 0.15(3) 0.054(13) 0.030(15) 0.005(12) -0.063(18)
N3 0.025(3) 0.028(4) 0.023(3) -0.004(3) -0.008(3) 0.013(3)
O6 0.037(4) 0.034(3) 0.035(4) -0.016(3) -0.004(3) 0.001(3)
O7 0.045(4) 0.035(4) 0.032(3) -0.001(3) 0.007(3) 0.025(3)
O8 0.032(3) 0.041(4) 0.042(4) -0.017(3) 0.002(3) 0.002(3)

loop_
_atom_type_symbol
_atom_type_description
_atom_type_scat_dispersion_real
_atom_type_scat_dispersion_imag
_atom_type_scat_source
C C 0.0033 0.0016 'International Tables Vol C Tables 4.2.6.8 and 6.1.1.4'
H H 0.0000 0.0000 'International Tables Vol C Tables 4.2.6.8 and 6.1.1.4'
N N 0.0061 0.0033 'International Tables Vol C Tables 4.2.6.8 and 6.1.1.4'
O O 0.0106 0.0060 'International Tables Vol C Tables 4.2.6.8 and 6.1.1.4'
S S 0.1246 0.1234 'International Tables Vol C Tables 4.2.6.8 and 6.1.1.4'
Ag Ag -0.8971 1.1015 'International Tables Vol C Tables 4.2.6.8 and 6.1.1.4'

loop_
_geom_angle_atom_site_label_1
_geom_angle_atom_site_label_2
_geom_angle_atom_site_label_3
_geom_angle
_geom_angle_site_symmetry_1
_geom_angle_site_symmetry_3
N1 Ag1 O5' 130.9(5) . .
N1 Ag1 O3 97.7(6) . .
O5' Ag1 O3 36.1(7) . .
N1 Ag1 S1 133.04(19) . .
O5' Ag1 S1 90.6(6) . .
O3 Ag1 S1 126.6(4) . .
N1 Ag1 O1 66.7(2) . .
O5' Ag1 O1 121.2(9) . .
O3 Ag1 O1 127.7(8) . .
S1 Ag1 O1 73.37(15) . .
O8 Ag2 S2 99.57(17) 4_575 3_666
O8 Ag2 O6 121.0(2) 4_575 .
S2 Ag2 O6 111.80(15) 3_666 .
O8 Ag2 S1 94.99(19) 4_575 .
S2 Ag2 S1 145.42(6) 3_666 .
O6 Ag2 S1 86.37(15) . .
C4 N1 C19 116.7(7) . .
C4 N1 Ag1 123.8(6) . .
C19 N1 Ag1 119.3(6) . .
C6 O1 C5 112.8(8) . .
C6 O1 Ag1 117.9(5) . .
C5 O1 Ag1 113.7(5) . .
C17 O2 C18 114.4(6) . .
C7 S1 C8 101.0(5) . .
C7 S1 Ag1 99.7(3) . .
C8 S1 Ag1 112.4(3) . .
C7 S1 Ag2 96.9(3) . .
C8 S1 Ag2 103.5(3) . .
Ag1 S1 Ag2 136.36(9) . .
C16 S2 C15 103.0(4) . .
C16 S2 Ag2 110.4(2) . 3_666
C15 S2 Ag2 99.9(3) . 3_666
C2 C1 C19 118.8(9) . .
C3 C2 C1 119.4(8) . .
C2 C3 C4 118.9(9) . .
N1 C4 C3 123.0(9) . .
N1 C4 C5 118.4(8) . .
C3 C4 C5 118.5(8) . .
O1 C5 C4 111.4(8) . .
O1 C6 C7 108.2(8) . .
C6 C7 S1 114.7(7) . .
C9 C8 S1 109.6(5) . .
C10 C9 C14 119.6(8) . .
C10 C9 C8 120.8(7) . .
C14 C9 C8 119.5(8) . .
C11 C10 C9 119.6(7) . .
C12 C11 C10 121.0(8) . .
C11 C12 C13 119.6(8) . .
C14 C13 C12 119.5(7) . .
C14 C13 C15 119.7(7) . .
C12 C13 C15 120.8(7) . .
C13 C14 C9 120.6(8) . .
C13 C15 S2 112.6(5) . .
C17 C16 S2 114.6(5) . .
O2 C17 C16 104.6(6) . .
O2 C18 C19 114.0(7) . .
N1 C19 C1 123.1(8) . .
N1 C19 C18 116.6(7) . .
C1 C19 C18 120.1(8) . .
O3 N2 O5' 80.0(18) . .
O3 N2 O4 125.7(14) . .
O5' N2 O4 136.9(14) . .
O3 N2 O3' 55.7(16) . .
O5' N2 O3' 113.4(17) . .
O4 N2 O3' 109.7(13) . .
O3 N2 O5 119.1(13) . .
O5' N2 O5 47.5(17) . .
O4 N2 O5 114.4(12) . .
O3' N2 O5 113.2(14) . .
N2 O3 O5' 53.2(12) . .
N2 O3 Ag1 116.5(12) . .
O5' O3 Ag1 70.9(10) . .
O5' O5 N2 58.8(15) . .
O5 O5' N2 73.7(17) . .
O5 O5' O3 113(2) . .
N2 O5' O3 46.9(12) . .
O5 O5' Ag1 117(2) . .
N2 O5' Ag1 113.0(16) . .
O3 O5' Ag1 72.9(12) . .
O6 N3 O7 122.4(8) . .
O6 N3 O8 118.2(7) . .
O7 N3 O8 119.4(7) . .
N3 O6 Ag2 101.7(6) . .
N3 O8 Ag2 112.1(5) . 4_576

loop_
_geom_bond_atom_site_label_1
_geom_bond_atom_site_label_2
_geom_bond_distance
_geom_bond_site_symmetry_2
Ag1 N1 2.324(7) .
Ag1 O5' 2.38(2) .
Ag1 O3 2.412(16) .
Ag1 S1 2.551(2) .
Ag1 O1 2.597(6) .
Ag2 O8 2.445(7) 4_575
Ag2 S2 2.5098(19) 3_666
Ag2 O6 2.541(7) .
Ag2 S1 2.553(2) .
N1 C4 1.347(11) .
N1 C19 1.354(11) .
O1 C6 1.412(12) .
O1 C5 1.413(11) .
O2 C17 1.427(9) .
O2 C18 1.439(10) .
S1 C7 1.802(8) .
S1 C8 1.831(9) .
S2 C16 1.797(8) .
S2 C15 1.828(8) .
S2 Ag2 2.5098(19) 3_666
C1 C2 1.371(13) .
C1 C19 1.373(12) .
C2 C3 1.370(15) .
C3 C4 1.376(13) .
C4 C5 1.505(14) .
C6 C7 1.513(13) .
C8 C9 1.495(12) .
C9 C10 1.389(12) .
C9 C14 1.396(11) .
C10 C11 1.386(13) .
C11 C12 1.381(11) .
C12 C13 1.400(11) .
C13 C14 1.384(11) .
C13 C15 1.516(10) .
C16 C17 1.519(10) .
C18 C19 1.509(12) .
N2 O3 1.102(16) .
N2 O5' 1.21(2) .
N2 O4 1.237(11) .
N2 O3' 1.34(2) .
N2 O5 1.356(17) .
O3 O5' 1.49(3) .
O5 O5' 1.04(3) .
N3 O6 1.229(9) .
N3 O7 1.246(9) .
N3 O8 1.271(11) .
O8 Ag2 2.445(7) 4_576
